data_7126548
loop_
_publ_author_name
'Tani, Yosuke'
'Komura, Mao'
'Ogawa, Takuji'

_publ_section_title
;
 Mechanoresponsive turn-on phosphorescence by a desymmetrization approach.
;
_journal_issue 50
_journal_name_full 'Chemical communications (Cambridge, England)'
_journal_page_first 6810
_journal_page_last 6813
_journal_paper_doi 10.1039/d0cc01949f
_journal_volume 56
_journal_year 2020
_chemical_formula_sum 'C28 H44 Br2 O2 S2 Si2'
_chemical_formula_weight 692.75
_space_group_crystal_system monoclinic
_space_group_IT_number 15
_space_group_name_Hall '-C 2yc'
_space_group_name_H-M_alt 'C 1 2/c 1'
_atom_sites_solution_hydrogens geom
_audit_creation_method SHELXL-2018/3
_audit_update_record
;
2020-02-26 deposited with the CCDC.	2020-05-11 downloaded from the CCDC.
;
_cell_angle_alpha 90
_cell_angle_beta 92.890(4)
_cell_angle_gamma 90
_cell_formula_units_Z 4
_cell_length_a 12.2000(17)
_cell_length_b 9.5964(12)
_cell_length_c 28.151(4)
_cell_measurement_reflns_used 3873
_cell_measurement_temperature 173(2)
_cell_measurement_theta_max 27.4855
_cell_measurement_theta_min 3.026
_cell_volume 3291.6(8)
_computing_cell_refinement CrystalClear
_computing_data_collection CrystalClear
_computing_data_reduction CrystalClear
_computing_molecular_graphics 'Yadokari-XG (Wakita, Nemoto et al., 2009)'
_computing_publication_material 'Yadokari-XG (Wakita, Nemoto et al., 2009)'
_computing_structure_refinement 'SHELXL-2018/3 (Sheldrick, 2018)'
_computing_structure_solution SIR-97
_diffrn_ambient_temperature 173(2)
_diffrn_measured_fraction_theta_full 0.992
_diffrn_measured_fraction_theta_max 0.990
_diffrn_measurement_device_type 'Rigaku XtaLAB P200'
_diffrn_measurement_method \w
_diffrn_radiation_type MoK\a
_diffrn_radiation_wavelength 0.71075
_diffrn_reflns_av_R_equivalents 0.0372
_diffrn_reflns_av_unetI/netI 0.0401
_diffrn_reflns_Laue_measured_fraction_full 0.992
_diffrn_reflns_Laue_measured_fraction_max 0.990
_diffrn_reflns_limit_h_max 15
_diffrn_reflns_limit_h_min -15
_diffrn_reflns_limit_k_max 12
_diffrn_reflns_limit_k_min -12
_diffrn_reflns_limit_l_max 36
_diffrn_reflns_limit_l_min -35
_diffrn_reflns_number 14027
_diffrn_reflns_point_group_measured_fraction_full 0.992
_diffrn_reflns_point_group_measured_fraction_max 0.990
_diffrn_reflns_theta_full 25.242
_diffrn_reflns_theta_max 27.516
_diffrn_reflns_theta_min 3.026
_exptl_absorpt_coefficient_mu 2.685
_exptl_absorpt_correction_T_max 1.0000
_exptl_absorpt_correction_T_min 0.8227
_exptl_absorpt_correction_type multi-scan
_exptl_crystal_colour yellow
_exptl_crystal_density_diffrn 1.398
_exptl_crystal_density_method 'not measured'
_exptl_crystal_description prism
_exptl_crystal_F_000 1432
_exptl_crystal_size_max 0.200
_exptl_crystal_size_mid 0.150
_exptl_crystal_size_min 0.060
_refine_diff_density_max 1.512
_refine_diff_density_min -1.206
_refine_diff_density_rms 0.085
_refine_ls_extinction_method none
_refine_ls_goodness_of_fit_ref 1.038
_refine_ls_hydrogen_treatment constr
_refine_ls_matrix_type full
_refine_ls_number_parameters 169
_refine_ls_number_reflns 3752
_refine_ls_number_restraints 0
_refine_ls_restrained_S_all 1.038
_refine_ls_R_factor_all 0.0708
_refine_ls_R_factor_gt 0.0475
_refine_ls_shift/su_max 0.000
_refine_ls_shift/su_mean 0.000
_refine_ls_structure_factor_coef Fsqd
_refine_ls_weighting_details 'w=1/[\s^2^(Fo^2^)+(0.0535P)^2^+11.3524P] where P=(Fo^2^+2Fc^2^)/3'
_refine_ls_weighting_scheme calc
_refine_ls_wR_factor_gt 0.1139
_refine_ls_wR_factor_ref 0.1223
_reflns_Friedel_coverage 0.000
_reflns_number_gt 2799
_reflns_number_total 3752
_reflns_threshold_expression 'I > 2\s(I)'
_cod_data_source_file d0cc01949f2.cif
_cod_data_source_block mk251b
_cod_depositor_comments 'Adding full bibliography for 7126544--7126553.cif.'
_cod_original_sg_symbol_H-M 'C 2/c'
_cod_database_code 7126548
_shelx_shelxl_version_number 2018/3
_shelx_space_group_comment
;
The symmetry employed for this shelxl refinement is uniquely defined
by the following loop, which should always be used as a source of
symmetry information in preference to the above space-group names.
They are only intended as comments.
;
_shelx_estimated_absorpt_t_min 0.616
_shelx_estimated_absorpt_t_max 0.855

loop_
_space_group_symop_operation_xyz
'x, y, z'
'-x, y, -z+1/2'
'x+1/2, y+1/2, z'
'-x+1/2, y+1/2, -z+1/2'
'-x, -y, -z'
'x, -y, z-1/2'
'-x+1/2, -y+1/2, -z'
'x+1/2, -y+1/2, z-1/2'

loop_
_atom_site_label
_atom_site_type_symbol
_atom_site_fract_x
_atom_site_fract_y
_atom_site_fract_z
_atom_site_U_iso_or_equiv
_atom_site_adp_type
_atom_site_occupancy
_atom_site_site_symmetry_order
_atom_site_calc_flag
_atom_site_refinement_flags_posn
_atom_site_refinement_flags_adp
_atom_site_refinement_flags_occupancy
_atom_site_disorder_assembly
_atom_site_disorder_group
O1 O 0.5513(2) 0.2713(4) 0.19970(12) 0.0619(10) Uani 1 1 d . . . . .
C1 C 0.4882(3) 0.2052(4) 0.22273(13) 0.0313(8) Uani 1 1 d . . . . .
C2 C 0.3842(3) 0.1505(3) 0.20264(11) 0.0231(7) Uani 1 1 d . . . . .
C3 C 0.3145(3) 0.0525(4) 0.21887(12) 0.0292(8) Uani 1 1 d . . . . .
C4 C 0.2197(3) 0.0313(4) 0.18922(13) 0.0339(9) Uani 1 1 d . . . . .
H1 H 0.164122 -0.034053 0.195979 0.041 Uiso 1 1 calc R U . . .
C5 C 0.2158(2) 0.1146(3) 0.14947(11) 0.0233(7) Uani 1 1 d . . . . .
S1 S 0.33219(7) 0.21459(9) 0.14888(3) 0.0274(2) Uani 1 1 d . . . . .
Br1 Br 0.34187(4) -0.05531(6) 0.27388(2) 0.0628(2) Uani 1 1 d . . . . .
Si1 Si 0.10433(7) 0.11539(9) 0.10035(3) 0.0214(2) Uani 1 1 d . . . . .
C6 C 0.1105(3) 0.2861(4) 0.06730(12) 0.0296(8) Uani 1 1 d . . . . .
H2 H 0.189375 0.301755 0.060796 0.036 Uiso 1 1 calc R U . . .
C7 C 0.1360(3) -0.0317(4) 0.05850(12) 0.0283(7) Uani 1 1 d . . . . .
H3 H 0.077915 -0.030342 0.032147 0.034 Uiso 1 1 calc R U . . .
C8 C -0.0286(3) 0.0776(4) 0.12927(12) 0.0294(8) Uani 1 1 d . . . . .
H4 H -0.018906 -0.017303 0.143564 0.035 Uiso 1 1 calc R U . . .
C9 C 0.0739(4) 0.4132(4) 0.09496(16) 0.0472(11) Uani 1 1 d . . . . .
H5 H 0.086157 0.497743 0.076441 0.071 Uiso 1 1 calc R U . . .
H6 H 0.116260 0.418606 0.125412 0.071 Uiso 1 1 calc R U . . .
H7 H -0.004391 0.404886 0.100802 0.071 Uiso 1 1 calc R U . . .
C10 C 0.0475(3) 0.2815(4) 0.01851(13) 0.0391(9) Uani 1 1 d . . . . .
H8 H -0.029332 0.256746 0.022852 0.059 Uiso 1 1 calc R U . . .
H9 H 0.080765 0.211619 -0.001655 0.059 Uiso 1 1 calc R U . . .
H10 H 0.050826 0.373154 0.003312 0.059 Uiso 1 1 calc R U . . .
C11 C 0.2462(3) -0.0099(5) 0.03577(15) 0.0444(10) Uani 1 1 d . . . . .
H11 H 0.305416 -0.009076 0.060638 0.067 Uiso 1 1 calc R U . . .
H12 H 0.245181 0.079201 0.018746 0.067 Uiso 1 1 calc R U . . .
H13 H 0.258590 -0.085865 0.013401 0.067 Uiso 1 1 calc R U . . .
C12 C 0.1315(4) -0.1745(4) 0.08185(15) 0.0432(10) Uani 1 1 d . . . . .
H14 H 0.148316 -0.246544 0.058617 0.065 Uiso 1 1 calc R U . . .
H15 H 0.057915 -0.190374 0.093167 0.065 Uiso 1 1 calc R U . . .
H16 H 0.185530 -0.178678 0.108797 0.065 Uiso 1 1 calc R U . . .
C13 C -0.1261(3) 0.0639(5) 0.09318(16) 0.0436(10) Uani 1 1 d . . . . .
H17 H -0.191994 0.038840 0.109764 0.065 Uiso 1 1 calc R U . . .
H18 H -0.110548 -0.008836 0.070012 0.065 Uiso 1 1 calc R U . . .
H19 H -0.138086 0.152839 0.076632 0.065 Uiso 1 1 calc R U . . .
C14 C -0.0578(4) 0.1724(6) 0.17071(17) 0.0562(13) Uani 1 1 d . . . . .
H20 H -0.073331 0.266613 0.158717 0.084 Uiso 1 1 calc R U . . .
H21 H 0.004070 0.175645 0.194287 0.084 Uiso 1 1 calc R U . . .
H22 H -0.122681 0.135575 0.185569 0.084 Uiso 1 1 calc R U . . .

loop_
_atom_site_aniso_label
_atom_site_aniso_U_11
_atom_site_aniso_U_22
_atom_site_aniso_U_33
_atom_site_aniso_U_23
_atom_site_aniso_U_13
_atom_site_aniso_U_12
O1 0.0448(17) 0.076(2) 0.062(2) 0.0381(18) -0.0311(15) -0.0370(17)
C1 0.0265(17) 0.0274(18) 0.038(2) 0.0095(15) -0.0169(15) -0.0056(15)
C2 0.0208(15) 0.0245(17) 0.0226(15) 0.0023(12) -0.0119(12) -0.0019(13)
C3 0.0275(17) 0.037(2) 0.0219(16) 0.0129(14) -0.0108(13) -0.0057(15)
C4 0.0294(18) 0.041(2) 0.0305(18) 0.0135(15) -0.0101(15) -0.0174(16)
C5 0.0203(15) 0.0239(16) 0.0248(16) 0.0029(13) -0.0083(12) -0.0048(13)
S1 0.0227(4) 0.0305(5) 0.0276(4) 0.0118(3) -0.0127(3) -0.0095(3)
Br1 0.0609(3) 0.0812(4) 0.0436(3) 0.0399(2) -0.0246(2) -0.0253(3)
Si1 0.0181(4) 0.0235(4) 0.0217(4) 0.0023(3) -0.0089(3) -0.0039(4)
C6 0.0267(17) 0.0296(18) 0.0311(18) 0.0070(14) -0.0122(14) -0.0054(15)
C7 0.0270(17) 0.0308(18) 0.0258(16) -0.0019(14) -0.0107(13) 0.0041(15)
C8 0.0231(16) 0.0329(19) 0.0316(18) 0.0017(14) -0.0052(14) -0.0059(14)
C9 0.060(3) 0.028(2) 0.052(2) 0.0028(18) -0.020(2) 0.0019(19)
C10 0.043(2) 0.042(2) 0.0315(19) 0.0127(16) -0.0158(17) -0.0102(18)
C11 0.034(2) 0.059(3) 0.040(2) -0.008(2) -0.0010(17) 0.007(2)
C12 0.055(3) 0.032(2) 0.042(2) -0.0039(17) -0.0106(19) 0.0088(19)
C13 0.0238(18) 0.054(3) 0.052(2) 0.006(2) -0.0065(17) -0.0053(18)
C14 0.042(2) 0.075(3) 0.053(3) -0.023(2) 0.017(2) -0.011(2)

loop_
_atom_type_symbol
_atom_type_description
_atom_type_scat_dispersion_real
_atom_type_scat_dispersion_imag
_atom_type_scat_source
C C 0.0033 0.0016 'International Tables Vol C Tables 4.2.6.8 and 6.1.1.4'
H H 0.0000 0.0000 'International Tables Vol C Tables 4.2.6.8 and 6.1.1.4'
O O 0.0106 0.0060 'International Tables Vol C Tables 4.2.6.8 and 6.1.1.4'
Si Si 0.0817 0.0704 'International Tables Vol C Tables 4.2.6.8 and 6.1.1.4'
S S 0.1246 0.1234 'International Tables Vol C Tables 4.2.6.8 and 6.1.1.4'
Br Br -0.2901 2.4595 'International Tables Vol C Tables 4.2.6.8 and 6.1.1.4'

loop_
_geom_angle_atom_site_label_1
_geom_angle_atom_site_label_2
_geom_angle_atom_site_label_3
_geom_angle
_geom_angle_site_symmetry_1
_geom_angle_site_symmetry_3
_geom_angle_publ_flag
O1 C1 C2 123.0(3) . . ?
O1 C1 C1 116.1(3) . 2_655 ?
C2 C1 C1 119.9(4) . 2_655 ?
C3 C2 C1 131.5(3) . . ?
C3 C2 S1 109.4(2) . . ?
C1 C2 S1 119.1(2) . . ?
C2 C3 C4 114.2(3) . . ?
C2 C3 Br1 124.7(2) . . ?
C4 C3 Br1 121.0(3) . . ?
C5 C4 C3 113.1(3) . . ?
C5 C4 H1 123.5 . . ?
C3 C4 H1 123.5 . . ?
C4 C5 S1 109.8(2) . . ?
C4 C5 Si1 126.3(2) . . ?
S1 C5 Si1 123.83(18) . . ?
C5 S1 C2 93.46(15) . . ?
C8 Si1 C6 115.86(17) . . ?
C8 Si1 C5 106.64(15) . . ?
C6 Si1 C5 108.59(14) . . ?
C8 Si1 C7 109.42(16) . . ?
C6 Si1 C7 109.05(16) . . ?
C5 Si1 C7 106.90(15) . . ?
C9 C6 C10 109.4(3) . . ?
C9 C6 Si1 115.0(3) . . ?
C10 C6 Si1 112.6(2) . . ?
C9 C6 H2 106.4 . . ?
C10 C6 H2 106.4 . . ?
Si1 C6 H2 106.4 . . ?
C12 C7 C11 110.8(3) . . ?
C12 C7 Si1 113.0(3) . . ?
C11 C7 Si1 111.7(3) . . ?
C12 C7 H3 107.0 . . ?
C11 C7 H3 107.0 . . ?
Si1 C7 H3 107.0 . . ?
C13 C8 C14 110.7(3) . . ?
C13 C8 Si1 112.7(3) . . ?
C14 C8 Si1 116.8(3) . . ?
C13 C8 H4 105.2 . . ?
C14 C8 H4 105.2 . . ?
Si1 C8 H4 105.2 . . ?
C6 C9 H5 109.5 . . ?
C6 C9 H6 109.5 . . ?
H5 C9 H6 109.5 . . ?
C6 C9 H7 109.5 . . ?
H5 C9 H7 109.5 . . ?
H6 C9 H7 109.5 . . ?
C6 C10 H8 109.5 . . ?
C6 C10 H9 109.5 . . ?
H8 C10 H9 109.5 . . ?
C6 C10 H10 109.5 . . ?
H8 C10 H10 109.5 . . ?
H9 C10 H10 109.5 . . ?
C7 C11 H11 109.5 . . ?
C7 C11 H12 109.5 . . ?
H11 C11 H12 109.5 . . ?
C7 C11 H13 109.5 . . ?
H11 C11 H13 109.5 . . ?
H12 C11 H13 109.5 . . ?
C7 C12 H14 109.5 . . ?
C7 C12 H15 109.5 . . ?
H14 C12 H15 109.5 . . ?
C7 C12 H16 109.5 . . ?
H14 C12 H16 109.5 . . ?
H15 C12 H16 109.5 . . ?
C8 C13 H17 109.5 . . ?
C8 C13 H18 109.5 . . ?
H17 C13 H18 109.5 . . ?
C8 C13 H19 109.5 . . ?
H17 C13 H19 109.5 . . ?
H18 C13 H19 109.5 . . ?
C8 C14 H20 109.5 . . ?
C8 C14 H21 109.5 . . ?
H20 C14 H21 109.5 . . ?
C8 C14 H22 109.5 . . ?
H20 C14 H22 109.5 . . ?
H21 C14 H22 109.5 . . ?

loop_
_geom_bond_atom_site_label_1
_geom_bond_atom_site_label_2
_geom_bond_distance
_geom_bond_site_symmetry_2
_geom_bond_publ_flag
O1 C1 1.211(5) . ?
C1 C2 1.460(4) . ?
C1 C1 1.548(7) 2_655 ?
C2 C3 1.362(5) . ?
C2 S1 1.725(3) . ?
C3 C4 1.406(4) . ?
C3 Br1 1.878(3) . ?
C4 C5 1.375(5) . ?
C4 H1 0.9500 . ?
C5 S1 1.714(3) . ?
C5 Si1 1.890(3) . ?
Si1 C8 1.887(4) . ?
Si1 C6 1.888(4) . ?
Si1 C7 1.891(4) . ?
C6 C9 1.526(6) . ?
C6 C10 1.540(4) . ?
C6 H2 1.0000 . ?
C7 C12 1.522(5) . ?
C7 C11 1.532(5) . ?
C7 H3 1.0000 . ?
C8 C13 1.530(5) . ?
C8 C14 1.535(6) . ?
C8 H4 1.0000 . ?
C9 H5 0.9800 . ?
C9 H6 0.9800 . ?
C9 H7 0.9800 . ?
C10 H8 0.9800 . ?
C10 H9 0.9800 . ?
C10 H10 0.9800 . ?
C11 H11 0.9800 . ?
C11 H12 0.9800 . ?
C11 H13 0.9800 . ?
C12 H14 0.9800 . ?
C12 H15 0.9800 . ?
C12 H16 0.9800 . ?
C13 H17 0.9800 . ?
C13 H18 0.9800 . ?
C13 H19 0.9800 . ?
C14 H20 0.9800 . ?
C14 H21 0.9800 . ?
C14 H22 0.9800 . ?

loop_
_geom_torsion_atom_site_label_1
_geom_torsion_atom_site_label_2
_geom_torsion_atom_site_label_3
_geom_torsion_atom_site_label_4
_geom_torsion
_geom_torsion_site_symmetry_1
_geom_torsion_site_symmetry_2
_geom_torsion_site_symmetry_3
_geom_torsion_site_symmetry_4
_geom_torsion_publ_flag
O1 C1 C2 C3 164.5(4) . . . . ?
C1 C1 C2 C3 -27.5(5) 2_655 . . . ?
O1 C1 C2 S1 -15.8(5) . . . . ?
C1 C1 C2 S1 152.17(19) 2_655 . . . ?
C1 C2 C3 C4 178.4(4) . . . . ?
S1 C2 C3 C4 -1.3(4) . . . . ?
C1 C2 C3 Br1 -5.0(6) . . . . ?
S1 C2 C3 Br1 175.3(2) . . . . ?
C2 C3 C4 C5 -0.3(5) . . . . ?
Br1 C3 C4 C5 -177.0(3) . . . . ?
C3 C4 C5 S1 1.7(4) . . . . ?
C3 C4 C5 Si1 178.6(3) . . . . ?
C4 C5 S1 C2 -2.1(3) . . . . ?
Si1 C5 S1 C2 -179.1(2) . . . . ?
C3 C2 S1 C5 1.9(3) . . . . ?
C1 C2 S1 C5 -177.8(3) . . . . ?
C4 C5 Si1 C8 34.4(4) . . . . ?
S1 C5 Si1 C8 -149.1(2) . . . . ?
C4 C5 Si1 C6 159.9(3) . . . . ?
S1 C5 Si1 C6 -23.6(3) . . . . ?
C4 C5 Si1 C7 -82.6(4) . . . . ?
S1 C5 Si1 C7 93.9(2) . . . . ?
C8 Si1 C6 C9 49.4(3) . . . . ?
C5 Si1 C6 C9 -70.5(3) . . . . ?
C7 Si1 C6 C9 173.3(3) . . . . ?
C8 Si1 C6 C10 -76.8(3) . . . . ?
C5 Si1 C6 C10 163.3(3) . . . . ?
C7 Si1 C6 C10 47.1(3) . . . . ?
C8 Si1 C7 C12 -51.6(3) . . . . ?
C6 Si1 C7 C12 -179.2(3) . . . . ?
C5 Si1 C7 C12 63.5(3) . . . . ?
C8 Si1 C7 C11 -177.2(2) . . . . ?
C6 Si1 C7 C11 55.1(3) . . . . ?
C5 Si1 C7 C11 -62.1(3) . . . . ?
C6 Si1 C8 C13 63.4(3) . . . . ?
C5 Si1 C8 C13 -175.7(3) . . . . ?
C7 Si1 C8 C13 -60.4(3) . . . . ?
C6 Si1 C8 C14 -66.5(4) . . . . ?
C5 Si1 C8 C14 54.5(4) . . . . ?
C7 Si1 C8 C14 169.8(3) . . . . ?
